data_7213049
loop_
_publ_author_name
'Hou, Hongwei'
'Ghee Ang, How'
'Gek Ang, Siau'
'Fan, Yaoting'
'Low, Michael K. M.'
'Ji, Wei'
'Wang Lee, Yiew'

_publ_section_title
;
 Synthesis, crystal structure and large third-order nonlinear optical
 properties of two novel nest-shaped clusters [MOS3Cu3(SCN)(Py)5] (M=Mo,
 W)
;
_journal_issue 13
_journal_name_full 'Physical Chemistry Chemical Physics'
_journal_page_first 3145
_journal_paper_doi 10.1039/a901789e
_journal_volume 1
_journal_year 1999
_chemical_formula_sum 'C26 H25 Cu3 Mo N6 O S4'
_chemical_formula_weight 852.32
_chemical_name_systematic
;  

? 

;
_space_group_IT_number 14
_symmetry_cell_setting monoclinic
_symmetry_space_group_name_Hall '-P 2ybc'
_symmetry_space_group_name_H-M 'P 1 21/c 1'
_atom_sites_solution_hydrogens geom
_atom_sites_solution_primary direct
_atom_sites_solution_secondary difmap
_audit_creation_method SHELXL-97
_cell_angle_alpha 90.00
_cell_angle_beta 90.156(10)
_cell_angle_gamma 90.00
_cell_formula_units_Z 4
_cell_length_a 18.856(3)
_cell_length_b 13.736(4)
_cell_length_c 12.722(2)
_cell_measurement_temperature 293(2)
_cell_volume 3295.1(12)
_computing_cell_refinement 'Siemens XSCANS'
_computing_data_collection 'Siemens XSCANS'
_computing_data_reduction 'Siemens SHELXTL'
_computing_molecular_graphics 'Siemens SHELXTL'
_computing_publication_material 'Siemens SHELXTL'
_computing_structure_refinement 'SHELXL-97 (Sheldrick, 1997)'
_computing_structure_solution 'SHELXS-97 (Sheldrick, 1990)'
_diffrn_ambient_temperature 293(2)
_diffrn_measured_fraction_theta_full 0.901
_diffrn_measured_fraction_theta_max 0.901
_diffrn_measurement_method '\w scans'
_diffrn_radiation_monochromator graphite
_diffrn_radiation_source 'fine-focus sealed tube'
_diffrn_radiation_type MoK\a
_diffrn_radiation_wavelength 0.71073
_diffrn_reflns_av_R_equivalents 0.0316
_diffrn_reflns_av_sigmaI/netI 0.0385
_diffrn_reflns_limit_h_max 21
_diffrn_reflns_limit_h_min -24
_diffrn_reflns_limit_k_max 17
_diffrn_reflns_limit_k_min -18
_diffrn_reflns_limit_l_max 17
_diffrn_reflns_limit_l_min -15
_diffrn_reflns_number 20948
_diffrn_reflns_theta_full 29.36
_diffrn_reflns_theta_max 29.36
_diffrn_reflns_theta_min 1.83
_exptl_absorpt_coefficient_mu 2.565
_exptl_absorpt_correction_type none
_exptl_crystal_density_diffrn 1.718
_exptl_crystal_density_method 'not measured'
_exptl_crystal_F_000 1696
_refine_diff_density_max 0.591
_refine_diff_density_min -0.540
_refine_diff_density_rms 0.066
_refine_ls_extinction_coef 0.00031(8)
_refine_ls_extinction_expression Fc^*^=kFc[1+0.001xFc^2^\l^3^/sin(2\q)]^-1/4^
_refine_ls_extinction_method SHELXL
_refine_ls_goodness_of_fit_ref 0.839
_refine_ls_hydrogen_treatment mixed
_refine_ls_matrix_type full
_refine_ls_number_parameters 371
_refine_ls_number_reflns 8158
_refine_ls_number_restraints 0
_refine_ls_restrained_S_all 0.839
_refine_ls_R_factor_all 0.0554
_refine_ls_R_factor_gt 0.0321
_refine_ls_shift/su_max 0.001
_refine_ls_shift/su_mean 0.000
_refine_ls_structure_factor_coef Fsqd
_refine_ls_weighting_details 'calc w=1/[\s^2^(Fo^2^)+(0.0372P)^2^+4.9114P] where P=(Fo^2^+2Fc^2^)/3'
_refine_ls_weighting_scheme calc
_refine_ls_wR_factor_gt 0.0713
_refine_ls_wR_factor_ref 0.0869
_reflns_number_gt 5994
_reflns_number_total 8158
_reflns_threshold_expression >2sigma(I)
_cod_data_source_file 901789esup1.cif
_cod_data_source_block hwx
_cod_depositor_comments
;
The following automatic conversions were performed:

'_symmetry_cell_setting' value 'Monoclinic' changed to 'monoclinic'
according to /home/saulius/struct/CIF-dictionaries/cif_core.dic
dictionary named 'cif_core.dic' version 2.4.2 from 2011-04-26.

Automatic conversion script
Id: cif_fix_values 1891 2012-01-12 08:04:46Z andrius 
;
_cod_original_sg_symbol_H-M P2(1)/c
_cod_database_code 7213049

loop_
_symmetry_equiv_pos_as_xyz
'x, y, z'
'-x, y+1/2, -z+1/2'
'-x, -y, -z'
'x, -y-1/2, z-1/2'

loop_
_atom_site_label
_atom_site_type_symbol
_atom_site_fract_x
_atom_site_fract_y
_atom_site_fract_z
_atom_site_U_iso_or_equiv
_atom_site_adp_type
_atom_site_occupancy
_atom_site_symmetry_multiplicity
_atom_site_calc_flag
_atom_site_refinement_flags
Mo1 Mo 0.154108(14) 0.461806(18) 0.656511(19) 0.03951(7) Uani 1 1 d .
O1 O 0.07654(13) 0.49052(18) 0.5964(2) 0.0602(6) Uani 1 1 d .
Cu1 Cu 0.19561(2) 0.53917(3) 0.84118(3) 0.04882(11) Uani 1 1 d .
N1 N 0.27379(17) 0.5507(2) 0.9422(2) 0.0653(8) Uani 1 1 d .
C1 C 0.3296(2) 0.5672(3) 0.9738(3) 0.0695(11) Uani 1 1 d .
S1 S 0.40896(7) 0.59086(18) 1.01741(12) 0.1346(7) Uani 1 1 d .
N2 N 0.12305(14) 0.64874(19) 0.8937(2) 0.0476(6) Uani 1 1 d .
C202 C 0.06859(19) 0.6779(3) 0.8336(3) 0.0616(9) Uani 1 1 d .
H20A H 0.0606 0.6455 0.7705 0.074 Uiso 1 1 calc R
C203 C 0.0237(2) 0.7531(3) 0.8598(4) 0.0715(11) Uani 1 1 d .
H20E H -0.0132 0.7710 0.8153 0.086 Uiso 1 1 calc R
C204 C 0.0346(2) 0.8004(3) 0.9518(4) 0.0767(12) Uani 1 1 d .
H20B H 0.0051 0.8514 0.9718 0.092 Uiso 1 1 calc R
C205 C 0.0896(3) 0.7718(3) 1.0145(4) 0.0817(13) Uani 1 1 d .
H20C H 0.0981 0.8031 1.0782 0.098 Uiso 1 1 calc R
C206 C 0.1325(2) 0.6965(3) 0.9828(3) 0.0614(9) Uani 1 1 d .
H20D H 0.1700 0.6783 1.0261 0.074 Uiso 1 1 calc R
S2 S 0.22233(4) 0.59546(5) 0.67694(6) 0.04561(18) Uani 1 1 d .
Cu2 Cu 0.28325(2) 0.48907(3) 0.57505(3) 0.04922(11) Uani 1 1 d .
N3 N 0.29028(14) 0.55670(19) 0.4286(2) 0.0473(6) Uani 1 1 d .
C302 C 0.2766(2) 0.5099(3) 0.3401(3) 0.0616(9) Uani 1 1 d .
H30A H 0.2694 0.4430 0.3431 0.074 Uiso 1 1 calc R
C303 C 0.2725(2) 0.5548(4) 0.2437(3) 0.0754(12) Uani 1 1 d .
H30B H 0.2627 0.5191 0.1833 0.091 Uiso 1 1 calc R
C304 C 0.2830(2) 0.6519(4) 0.2385(3) 0.0780(12) Uani 1 1 d .
H30C H 0.2800 0.6842 0.1744 0.094 Uiso 1 1 calc R
C305 C 0.2978(3) 0.7017(3) 0.3278(4) 0.0857(14) Uani 1 1 d .
H30D H 0.3054 0.7686 0.3258 0.103 Uiso 1 1 calc R
C306 C 0.3015(2) 0.6521(3) 0.4212(3) 0.0693(11) Uani 1 1 d .
H30E H 0.3123 0.6866 0.4820 0.083 Uiso 1 1 calc R
N4 N 0.38517(15) 0.4695(2) 0.6233(2) 0.0539(7) Uani 1 1 d .
C402 C 0.4315(2) 0.4205(4) 0.5648(4) 0.0788(12) Uani 1 1 d .
H40A H 0.4171 0.3983 0.4990 0.095 Uiso 1 1 calc R
C403 C 0.4999(2) 0.4013(4) 0.5975(5) 0.0981(16) Uani 1 1 d .
H40B H 0.5305 0.3657 0.5551 0.118 Uiso 1 1 calc R
C404 C 0.5220(2) 0.4352(4) 0.6929(4) 0.0902(15) Uani 1 1 d .
H40C H 0.5681 0.4242 0.7163 0.108 Uiso 1 1 calc R
C405 C 0.4752(2) 0.4851(4) 0.7529(4) 0.0820(13) Uani 1 1 d .
H40D H 0.4887 0.5083 0.8186 0.098 Uiso 1 1 calc R
C406 C 0.4079(2) 0.5013(3) 0.7161(3) 0.0651(9) Uani 1 1 d .
H40E H 0.3766 0.5362 0.7581 0.078 Uiso 1 1 calc R
S3 S 0.21628(5) 0.35217(6) 0.56015(6) 0.04932(19) Uani 1 1 d .
Cu3 Cu 0.19926(2) 0.28725(3) 0.72323(3) 0.05434(12) Uani 1 1 d .
N5 N 0.14711(15) 0.15756(19) 0.7136(2) 0.0512(6) Uani 1 1 d .
C502 C 0.1345(2) 0.1143(3) 0.6214(3) 0.0649(10) Uani 1 1 d .
H50B H 0.1535 0.1418 0.5609 0.078 Uiso 1 1 calc R
C503 C 0.0949(3) 0.0311(3) 0.6121(4) 0.0821(13) Uani 1 1 d .
H50C H 0.0871 0.0031 0.5465 0.099 Uiso 1 1 calc R
C504 C 0.0669(3) -0.0100(3) 0.7010(5) 0.0886(14) Uani 1 1 d .
H50A H 0.0399 -0.0665 0.6969 0.106 Uiso 1 1 calc R
C505 C 0.0794(2) 0.0334(3) 0.7957(4) 0.0765(12) Uani 1 1 d .
H50D H 0.0611 0.0068 0.8571 0.092 Uiso 1 1 calc R
C506 C 0.11913(19) 0.1162(3) 0.7992(3) 0.0577(8) Uani 1 1 d .
H50E H 0.1272 0.1454 0.8642 0.069 Uiso 1 1 calc R
N6 N 0.29987(17) 0.2630(2) 0.7856(3) 0.0658(8) Uani 1 1 d .
C602 C 0.3476(3) 0.2155(4) 0.7297(5) 0.1006(16) Uani 1 1 d .
H60A H 0.3327 0.1844 0.6686 0.121 Uiso 1 1 calc R
C603 C 0.4188(4) 0.2092(5) 0.7573(7) 0.132(3) Uani 1 1 d .
H60B H 0.4508 0.1756 0.7154 0.159 Uiso 1 1 calc R
C604 C 0.4399(4) 0.2530(6) 0.8458(8) 0.139(3) Uani 1 1 d .
H60D H 0.4872 0.2495 0.8666 0.167 Uiso 1 1 calc R
C605 C 0.3923(4) 0.3028(5) 0.9058(6) 0.123(2) Uani 1 1 d .
H60E H 0.4064 0.3342 0.9672 0.147 Uiso 1 1 calc R
C606 C 0.3223(3) 0.3053(3) 0.8726(4) 0.0834(13) Uani 1 1 d .
H60F H 0.2895 0.3385 0.9136 0.100 Uiso 1 1 calc R
S4 S 0.13501(5) 0.39700(6) 0.81772(6) 0.05062(19) Uani 1 1 d .

loop_
_atom_site_aniso_label
_atom_site_aniso_U_11
_atom_site_aniso_U_22
_atom_site_aniso_U_33
_atom_site_aniso_U_23
_atom_site_aniso_U_13
_atom_site_aniso_U_12
Mo1 0.04084(14) 0.03763(13) 0.04006(13) -0.00061(10) -0.00374(10) -0.00339(10)
O1 0.0510(14) 0.0619(15) 0.0675(15) 0.0045(12) -0.0162(11) -0.0018(11)
Cu1 0.0529(2) 0.0505(2) 0.0430(2) -0.00538(17) -0.00564(17) 0.00113(18)
N1 0.0616(19) 0.081(2) 0.0532(17) -0.0082(15) -0.0171(15) 0.0093(16)
C1 0.066(2) 0.099(3) 0.0438(18) -0.0125(19) -0.0103(17) 0.020(2)
S1 0.0667(8) 0.242(2) 0.0954(10) -0.0418(12) -0.0305(7) 0.0099(11)
N2 0.0499(15) 0.0455(14) 0.0474(14) -0.0052(11) -0.0038(12) 0.0003(12)
C202 0.056(2) 0.068(2) 0.060(2) -0.0077(18) -0.0138(17) 0.0050(18)
C203 0.055(2) 0.068(2) 0.091(3) 0.004(2) -0.012(2) 0.0134(19)
C204 0.066(3) 0.052(2) 0.112(4) -0.018(2) 0.000(2) 0.0115(19)
C205 0.090(3) 0.065(3) 0.089(3) -0.036(2) -0.011(3) 0.010(2)
C206 0.061(2) 0.062(2) 0.061(2) -0.0149(17) -0.0156(17) 0.0086(17)
S2 0.0513(4) 0.0398(4) 0.0457(4) -0.0038(3) -0.0004(3) -0.0070(3)
Cu2 0.0492(2) 0.0518(2) 0.0467(2) 0.00024(17) 0.00269(17) -0.00344(17)
N3 0.0489(15) 0.0483(15) 0.0448(14) 0.0019(11) 0.0037(11) -0.0004(12)
C302 0.070(2) 0.061(2) 0.054(2) 0.0015(17) -0.0008(17) -0.0154(18)
C303 0.086(3) 0.092(3) 0.048(2) 0.002(2) -0.0088(19) -0.015(2)
C304 0.091(3) 0.086(3) 0.057(2) 0.023(2) 0.000(2) 0.017(2)
C305 0.129(4) 0.051(2) 0.077(3) 0.015(2) 0.009(3) 0.022(2)
C306 0.102(3) 0.054(2) 0.052(2) 0.0001(17) 0.008(2) 0.006(2)
N4 0.0500(16) 0.0584(17) 0.0533(16) 0.0038(13) 0.0020(13) -0.0031(13)
C402 0.064(3) 0.100(3) 0.073(3) -0.011(2) 0.003(2) 0.009(2)
C403 0.060(3) 0.124(4) 0.111(4) -0.006(3) 0.008(3) 0.022(3)
C404 0.050(2) 0.112(4) 0.109(4) 0.023(3) -0.012(2) 0.000(2)
C405 0.072(3) 0.100(3) 0.074(3) 0.012(2) -0.019(2) -0.014(3)
C406 0.060(2) 0.073(2) 0.062(2) 0.0016(19) -0.0066(18) 0.0003(19)
S3 0.0641(5) 0.0409(4) 0.0429(4) -0.0046(3) 0.0039(4) -0.0039(4)
Cu3 0.0684(3) 0.0412(2) 0.0534(2) 0.00196(17) 0.0024(2) -0.00170(18)
N5 0.0626(17) 0.0401(13) 0.0510(15) 0.0015(12) 0.0028(13) 0.0001(12)
C502 0.085(3) 0.051(2) 0.059(2) -0.0055(17) 0.0107(19) -0.0053(19)
C503 0.101(3) 0.061(2) 0.084(3) -0.021(2) 0.002(3) -0.015(2)
C504 0.086(3) 0.060(3) 0.120(4) -0.003(3) 0.005(3) -0.026(2)
C505 0.072(3) 0.068(3) 0.090(3) 0.019(2) 0.017(2) -0.012(2)
C506 0.060(2) 0.059(2) 0.0540(19) 0.0059(16) 0.0025(16) 0.0009(17)
N6 0.066(2) 0.0535(17) 0.078(2) 0.0190(16) -0.0013(17) 0.0034(15)
C602 0.093(4) 0.090(3) 0.118(4) 0.015(3) 0.011(3) 0.027(3)
C603 0.088(5) 0.135(6) 0.175(7) 0.050(5) 0.020(5) 0.041(4)
C604 0.078(4) 0.154(7) 0.185(8) 0.096(6) -0.017(5) -0.001(4)
C605 0.107(5) 0.132(5) 0.129(5) 0.050(4) -0.048(4) -0.030(4)
C606 0.084(3) 0.079(3) 0.088(3) 0.026(3) -0.018(3) -0.009(2)
S4 0.0595(5) 0.0462(4) 0.0462(4) 0.0001(3) 0.0084(4) -0.0047(4)

loop_
_atom_type_symbol
_atom_type_description
_atom_type_scat_dispersion_real
_atom_type_scat_dispersion_imag
_atom_type_scat_source
C C 0.0033 0.0016 'International Tables Vol C Tables 4.2.6.8 and 6.1.1.4'
H H 0.0000 0.0000 'International Tables Vol C Tables 4.2.6.8 and 6.1.1.4'
N N 0.0061 0.0033 'International Tables Vol C Tables 4.2.6.8 and 6.1.1.4'
O O 0.0106 0.0060 'International Tables Vol C Tables 4.2.6.8 and 6.1.1.4'
S S 0.1246 0.1234 'International Tables Vol C Tables 4.2.6.8 and 6.1.1.4'
Cu Cu 0.3201 1.2651 'International Tables Vol C Tables 4.2.6.8 and 6.1.1.4'
Mo Mo -1.6832 0.6857 'International Tables Vol C Tables 4.2.6.8 and 6.1.1.4'

loop_
_geom_angle_atom_site_label_1
_geom_angle_atom_site_label_2
_geom_angle_atom_site_label_3
_geom_angle
O1 Mo1 S2 110.71(9)
O1 Mo1 S4 111.14(9)
S2 Mo1 S4 107.90(3)
O1 Mo1 S3 110.92(9)
S2 Mo1 S3 107.87(3)
S4 Mo1 S3 108.17(3)
O1 Mo1 Cu2 125.30(9)
S2 Mo1 Cu2 53.95(2)
S4 Mo1 Cu2 123.56(3)
S3 Mo1 Cu2 53.97(3)
O1 Mo1 Cu3 128.58(8)
S2 Mo1 Cu3 120.71(3)
S4 Mo1 Cu3 54.07(2)
S3 Mo1 Cu3 54.11(3)
Cu2 Mo1 Cu3 87.666(17)
O1 Mo1 Cu1 123.37(9)
S2 Mo1 Cu1 54.14(2)
S4 Mo1 Cu1 53.97(3)
S3 Mo1 Cu1 125.71(3)
Cu2 Mo1 Cu1 91.148(18)
Cu3 Mo1 Cu1 89.169(19)
N1 Cu1 N2 102.61(12)
N1 Cu1 S4 122.05(11)
N2 Cu1 S4 108.79(8)
N1 Cu1 S2 113.88(11)
N2 Cu1 S2 100.97(8)
S4 Cu1 S2 106.35(3)
N1 Cu1 Mo1 145.13(10)
N2 Cu1 Mo1 111.42(7)
S4 Cu1 Mo1 53.41(2)
S2 Cu1 Mo1 53.14(2)
C1 N1 Cu1 158.9(3)
N1 C1 S1 179.4(4)
C206 N2 C202 116.2(3)
C206 N2 Cu1 122.1(2)
C202 N2 Cu1 121.4(2)
N2 C202 C203 123.8(4)
C204 C203 C202 118.6(4)
C205 C204 C203 118.7(4)
C204 C205 C206 119.5(4)
N2 C206 C205 123.2(3)
Mo1 S2 Cu2 72.50(3)
Mo1 S2 Cu1 72.72(3)
Cu2 S2 Cu1 114.69(4)
N4 Cu2 N3 105.43(11)
N4 Cu2 S2 113.10(9)
N3 Cu2 S2 104.89(8)
N4 Cu2 S3 116.11(9)
N3 Cu2 S3 109.31(8)
S2 Cu2 S3 107.38(4)
N4 Cu2 Mo1 136.46(8)
N3 Cu2 Mo1 117.93(8)
S2 Cu2 Mo1 53.55(2)
S3 Cu2 Mo1 53.87(2)
C302 N3 C306 116.7(3)
C302 N3 Cu2 122.1(2)
C306 N3 Cu2 120.8(2)
N3 C302 C303 123.5(4)
C304 C303 C302 118.6(4)
C303 C304 C305 119.2(4)
C304 C305 C306 119.0(4)
N3 C306 C305 123.0(4)
C406 N4 C402 116.9(3)
C406 N4 Cu2 121.8(3)
C402 N4 Cu2 121.2(3)
N4 C402 C403 122.8(4)
C402 C403 C404 119.1(5)
C405 C404 C403 118.5(4)
C404 C405 C406 119.6(4)
N4 C406 C405 123.2(4)
Mo1 S3 Cu2 72.16(3)
Mo1 S3 Cu3 72.19(3)
Cu2 S3 Cu3 109.09(4)
N5 Cu3 N6 108.77(12)
N5 Cu3 S4 110.66(8)
N6 Cu3 S4 112.97(11)
N5 Cu3 S3 110.86(8)
N6 Cu3 S3 106.20(10)
S4 Cu3 S3 107.30(4)
N5 Cu3 Mo1 127.58(8)
N6 Cu3 Mo1 123.53(9)
S4 Cu3 Mo1 53.61(2)
S3 Cu3 Mo1 53.70(2)
C502 N5 C506 117.2(3)
C502 N5 Cu3 121.7(2)
C506 N5 Cu3 120.9(2)
N5 C502 C503 122.9(4)
C504 C503 C502 118.8(4)
C505 C504 C503 118.8(4)
C506 C505 C504 119.2(4)
N5 C506 C505 123.0(4)
C606 N6 C602 116.9(4)
C606 N6 Cu3 122.6(3)
C602 N6 Cu3 119.7(4)
N6 C602 C603 123.7(6)
C604 C603 C602 118.0(7)
C603 C604 C605 120.2(7)
C604 C605 C606 118.0(7)
N6 C606 C605 123.2(6)
Mo1 S4 Cu3 72.32(3)
Mo1 S4 Cu1 72.62(3)
Cu3 S4 Cu1 111.62(4)

loop_
_geom_bond_atom_site_label_1
_geom_bond_atom_site_label_2
_geom_bond_distance
Mo1 O1 1.695(2)
Mo1 S2 2.2564(9)
Mo1 S4 2.2655(9)
Mo1 S3 2.2699(9)
Mo1 Cu2 2.6753(6)
Mo1 Cu3 2.6815(8)
Mo1 Cu1 2.6928(6)
Cu1 N1 1.959(3)
Cu1 N2 2.142(3)
Cu1 S4 2.2819(10)
Cu1 S2 2.2854(9)
N1 C1 1.148(5)
C1 S1 1.628(4)
N2 C206 1.321(4)
N2 C202 1.340(4)
C202 C203 1.376(5)
C203 C204 1.353(6)
C204 C205 1.366(6)
C205 C206 1.374(5)
S2 Cu2 2.2679(9)
Cu2 N4 2.034(3)
Cu2 N3 2.086(3)
Cu2 S3 2.2727(10)
N3 C302 1.322(4)
N3 C306 1.331(4)
C302 C303 1.375(5)
C303 C304 1.349(6)
C304 C305 1.356(6)
C305 C306 1.371(5)
N4 C406 1.329(5)
N4 C402 1.331(5)
C402 C403 1.380(6)
C403 C404 1.364(7)
C404 C405 1.354(7)
C405 C406 1.369(6)
S3 Cu3 2.2817(9)
Cu3 N5 2.038(3)
Cu3 N6 2.081(3)
Cu3 S4 2.2789(10)
N5 C502 1.335(4)
N5 C506 1.338(4)
C502 C503 1.370(5)
C503 C504 1.372(7)
C504 C505 1.363(7)
C505 C506 1.363(5)
N6 C606 1.319(6)
N6 C602 1.321(6)
C602 C603 1.389(8)
C603 C604 1.336(11)
C604 C605 1.364(10)
C605 C606 1.385(7)
